data_4330227
loop_
_publ_author_name
'Eric C. Y. Tam'
'Nicola A. Maynard'
'David C. Apperley'
'J. David Smith'
'Martyn P. Coles'
'J. Robin Fulton'

_publ_section_title
;
 Group 14 Metal Terminal Phosphides: Correlating Structure with |JMP|
;
_journal_name_full 'Inorganic Chemistry'
_journal_page_first 9403
_journal_page_last 9415
_journal_paper_doi 10.1021/ic301208d
_journal_volume 51
_journal_year 2012
_chemical_absolute_configuration ad
_chemical_compound_source 'synthesis as described'
_chemical_formula_moiety 'C41 H51 N2 P Pb'
_chemical_formula_sum 'C41 H51 N2 P Pb'
_chemical_formula_weight 810.01
_chemical_name_systematic
;
 ?
;
_space_group_IT_number 45
_symmetry_cell_setting orthorhombic
_symmetry_Int_Tables_number 45
_symmetry_space_group_name_Hall 'I -2a 2'
_symmetry_space_group_name_H-M 'I 2 c b'
_atom_sites_solution_hydrogens geom
_atom_sites_solution_primary direct
_atom_sites_solution_secondary difmap
_audit_conform_dict_location ftp://ftp.iucr.org/pub/cif_core.dic
_audit_conform_dict_name cif_core.dic
_audit_conform_dict_version 2.2
_audit_creation_date 2010-06-29T13:43:06-00:00
_audit_creation_method 'WinGX routine CIF_UPDATE'
_cell_angle_alpha 90
_cell_angle_beta 90
_cell_angle_gamma 90
_cell_formula_units_Z 8
_cell_length_a 15.9697(5)
_cell_length_b 18.3168(6)
_cell_length_c 25.8355(6)
_cell_measurement_reflns_used 13590
_cell_measurement_temperature 173(2)
_cell_measurement_theta_max 27.103
_cell_measurement_theta_min 3.395
_cell_measurement_wavelength 0.71073
_cell_volume 7557.2(4)
_computing_cell_refinement 'HKL Scalepack (Otwinowski & Minor 1997)'
_computing_data_collection 'Collect (Nonius BV, 1997-2000)'
_computing_data_reduction 'HKL Denzo and Scalepack (Otwinowski & Minor 1997)'
_computing_molecular_graphics 'Ortep-3 for Windows (Farrugia, 1997)'
_computing_publication_material 'WinGX publication routines (Farrugia, 1999)'
_computing_structure_refinement 'SHELXL-97 (Sheldrick, 1997)'
_computing_structure_solution 'SHELXS-97 (Sheldrick, 1997)'
_diffrn_ambient_temperature 173(2)
_diffrn_detector 'CCD plate'
_diffrn_measured_fraction_theta_full 0.997
_diffrn_measured_fraction_theta_max 0.997
_diffrn_measurement_device '95mm CCD camera on \k-goniostat'
_diffrn_measurement_device_type KappaCCD
_diffrn_measurement_method 'CCD rotation images, thick slices'
_diffrn_orient_matrix_type 'by Nonius Collect from scalepack cell'
_diffrn_orient_matrix_UB_11 0.29775E-2
_diffrn_orient_matrix_UB_12 0.310654E-1
_diffrn_orient_matrix_UB_13 -0.31776E-1
_diffrn_orient_matrix_UB_21 0.624616E-1
_diffrn_orient_matrix_UB_22 0.8776E-3
_diffrn_orient_matrix_UB_23 0.26675E-2
_diffrn_orient_matrix_UB_31 0.32819E-2
_diffrn_orient_matrix_UB_32 -0.448859E-1
_diffrn_orient_matrix_UB_33 -0.219399E-1
_diffrn_radiation_monochromator graphite
_diffrn_radiation_probe x-ray
_diffrn_radiation_type MoK\a
_diffrn_radiation_wavelength 0.7107
_diffrn_reflns_av_R_equivalents 0.0811
_diffrn_reflns_av_unetI/netI 0.0957
_diffrn_reflns_limit_h_max 20
_diffrn_reflns_limit_h_min -20
_diffrn_reflns_limit_k_max 17
_diffrn_reflns_limit_k_min -23
_diffrn_reflns_limit_l_max 33
_diffrn_reflns_limit_l_min -32
_diffrn_reflns_number 24237
_diffrn_reflns_theta_full 27.09
_diffrn_reflns_theta_max 27.09
_diffrn_reflns_theta_min 3.43
_diffrn_source 'Enraf Nonius FR590'
_exptl_absorpt_coefficient_mu 4.536
_exptl_absorpt_correction_T_max 0.7662
_exptl_absorpt_correction_T_min 0.6155
_exptl_absorpt_correction_type multi-scan
_exptl_absorpt_process_details
;
        [c.f. r.h. blessing, acta cryst. (1995), a51, 33-38]
;
_exptl_crystal_colour red
_exptl_crystal_density_diffrn 1.424
_exptl_crystal_description prism
_exptl_crystal_F_000 3264
_exptl_crystal_size_max 0.15
_exptl_crystal_size_mid 0.07
_exptl_crystal_size_min 0.03
_refine_diff_density_max 0.676
_refine_diff_density_min -1.395
_refine_diff_density_rms 0.131
_refine_ls_abs_structure_details 'Flack H D (1983), Acta Cryst. A39, 876-881'
_refine_ls_abs_structure_Flack -0.006(8)
_refine_ls_extinction_method none
_refine_ls_goodness_of_fit_ref 0.986
_refine_ls_hydrogen_treatment constr
_refine_ls_matrix_type full
_refine_ls_number_parameters 408
_refine_ls_number_reflns 8198
_refine_ls_number_restraints 1
_refine_ls_restrained_S_all 0.986
_refine_ls_R_factor_all 0.0863
_refine_ls_R_factor_gt 0.0468
_refine_ls_shift/su_max 0.001
_refine_ls_shift/su_mean 0
_refine_ls_structure_factor_coef Fsqd
_refine_ls_weighting_details 'calc w=1/[\s^2^(Fo^2^)+(0.0423P)^2^+1.1846P] where P=(Fo^2^+2Fc^2^)/3'
_refine_ls_weighting_scheme calc
_refine_ls_wR_factor_gt 0.0847
_refine_ls_wR_factor_ref 0.0958
_reflns_number_gt 5814
_reflns_number_total 8198
_reflns_threshold_expression >2sigma(I)
_cod_data_source_file ic301208d_si_001_5.cif
_cod_data_source_block (3a)-jun1710
_cod_database_code 4330227

loop_
_symmetry_equiv_pos_as_xyz
'x, y, z'
'x+1/2, y, -z'
'x, -y, -z'
'x+1/2, -y, z'
'x+1/2, y+1/2, z+1/2'
'x+1, y+1/2, -z+1/2'
'x+1/2, -y+1/2, -z+1/2'
'x+1, -y+1/2, z+1/2'

loop_
_atom_site_label
_atom_site_type_symbol
_atom_site_fract_x
_atom_site_fract_y
_atom_site_fract_z
_atom_site_U_iso_or_equiv
_atom_site_adp_type
_atom_site_occupancy
_atom_site_symmetry_multiplicity
_atom_site_calc_flag
_atom_site_refinement_flags
Pb Pb 0.89776(3) 0.221220(13) 0.404084(8) 0.02223(8) Uani 1 1 d .
P P 1.01883(14) 0.20216(12) 0.33129(8) 0.0266(5) Uani 1 1 d .
N1 N 0.8556(4) 0.3380(4) 0.3805(2) 0.0200(14) Uani 1 1 d .
N2 N 0.9600(4) 0.2890(4) 0.4709(2) 0.0224(15) Uani 1 1 d .
C1 C 0.8340(5) 0.3861(5) 0.4152(3) 0.029(2) Uani 1 1 d .
C2 C 0.8598(5) 0.3868(5) 0.4675(3) 0.0283(19) Uani 1 1 d .
H2 H 0.831 0.4201 0.4894 0.034 Uiso 1 1 calc R
C3 C 0.9226(4) 0.3447(5) 0.4916(3) 0.0219(19) Uani 1 1 d .
C4 C 0.7785(6) 0.4502(5) 0.3989(3) 0.041(2) Uani 1 1 d .
H4A H 0.7894 0.4621 0.3625 0.062 Uiso 1 1 calc R
H4B H 0.7912 0.4927 0.4205 0.062 Uiso 1 1 calc R
H4C H 0.7195 0.4368 0.4031 0.062 Uiso 1 1 calc R
C5 C 0.9460(5) 0.3706(6) 0.5458(3) 0.041(3) Uani 1 1 d .
H5A H 1.0036 0.356 0.5536 0.062 Uiso 1 1 calc R
H5B H 0.9079 0.3486 0.5711 0.062 Uiso 1 1 calc R
H5C H 0.9413 0.4239 0.5475 0.062 Uiso 1 1 calc R
C6 C 0.8371(5) 0.3499(5) 0.3263(3) 0.0229(18) Uani 1 1 d .
C7 C 0.8972(9) 0.3830(4) 0.2951(2) 0.0287(15) Uani 1 1 d .
C8 C 0.8800(6) 0.3940(5) 0.2428(3) 0.039(3) Uani 1 1 d .
H8 H 0.9204 0.4166 0.221 0.047 Uiso 1 1 calc R
C9 C 0.8050(7) 0.3721(5) 0.2229(3) 0.043(3) Uani 1 1 d .
H9 H 0.7934 0.3802 0.1873 0.052 Uiso 1 1 calc R
C10 C 0.7462(5) 0.3389(5) 0.2531(3) 0.034(2) Uani 1 1 d .
H10 H 0.6947 0.3237 0.2381 0.041 Uiso 1 1 calc R
C11 C 0.7606(5) 0.3267(5) 0.3060(3) 0.0267(19) Uani 1 1 d .
C12 C 0.9819(5) 0.4072(5) 0.3178(3) 0.033(2) Uani 1 1 d .
H12 H 0.9937 0.3755 0.3484 0.04 Uiso 1 1 calc R
C13 C 0.9775(6) 0.4865(6) 0.3370(4) 0.059(3) Uani 1 1 d .
H13A H 0.9311 0.4915 0.3616 0.089 Uiso 1 1 calc R
H13B H 0.9683 0.5192 0.3075 0.089 Uiso 1 1 calc R
H13C H 1.0302 0.4993 0.3542 0.089 Uiso 1 1 calc R
C14 C 1.0549(5) 0.3995(6) 0.2808(4) 0.060(3) Uani 1 1 d .
H14A H 1.0581 0.349 0.2684 0.09 Uiso 1 1 calc R
H14B H 1.107 0.4122 0.2988 0.09 Uiso 1 1 calc R
H14C H 1.0469 0.4324 0.2513 0.09 Uiso 1 1 calc R
C15 C 0.6939(5) 0.2881(5) 0.3381(3) 0.032(2) Uani 1 1 d .
H15 H 0.7137 0.2865 0.3748 0.039 Uiso 1 1 calc R
C16 C 0.6089(6) 0.3292(7) 0.3368(4) 0.056(3) Uani 1 1 d .
H16A H 0.617 0.3794 0.349 0.083 Uiso 1 1 calc R
H16B H 0.5688 0.3043 0.3594 0.083 Uiso 1 1 calc R
H16C H 0.5873 0.33 0.3013 0.083 Uiso 1 1 calc R
C17 C 0.6821(7) 0.2108(5) 0.3200(3) 0.045(3) Uani 1 1 d .
H17A H 0.6393 0.187 0.3413 0.067 Uiso 1 1 calc R
H17B H 0.7351 0.1842 0.3232 0.067 Uiso 1 1 calc R
H17C H 0.6641 0.2108 0.2837 0.067 Uiso 1 1 calc R
C18 C 1.0298(5) 0.2542(5) 0.4959(3) 0.0247(18) Uani 1 1 d .
C19 C 1.1114(5) 0.2780(5) 0.4813(3) 0.028(2) Uani 1 1 d .
C20 C 1.1790(6) 0.2447(6) 0.5036(4) 0.037(3) Uani 1 1 d .
H20 H 1.2341 0.2605 0.4955 0.044 Uiso 1 1 calc R
C21 C 1.1668(6) 0.1872(6) 0.5384(3) 0.043(3) Uani 1 1 d .
H21 H 1.2139 0.1647 0.5542 0.052 Uiso 1 1 calc R
C22 C 1.0882(6) 0.1627(6) 0.5500(3) 0.039(2) Uani 1 1 d .
H22 H 1.0814 0.122 0.5724 0.046 Uiso 1 1 calc R
C23 C 1.0187(5) 0.1966(5) 0.5296(3) 0.030(2) Uani 1 1 d .
C24 C 1.1221(5) 0.3369(6) 0.4402(3) 0.042(2) Uani 1 1 d .
H24 H 1.0719 0.3353 0.4171 0.05 Uiso 1 1 calc R
C25 C 1.1259(7) 0.4111(6) 0.4637(4) 0.065(3) Uani 1 1 d .
H25A H 1.1324 0.4476 0.4363 0.097 Uiso 1 1 calc R
H25B H 1.1738 0.4138 0.4874 0.097 Uiso 1 1 calc R
H25C H 1.0741 0.4205 0.4829 0.097 Uiso 1 1 calc R
C26 C 1.1992(7) 0.3235(8) 0.4066(4) 0.070(4) Uani 1 1 d .
H26A H 1.1959 0.2747 0.3912 0.105 Uiso 1 1 calc R
H26B H 1.2498 0.327 0.428 0.105 Uiso 1 1 calc R
H26C H 1.2016 0.3602 0.3791 0.105 Uiso 1 1 calc R
C27 C 0.9307(5) 0.1685(7) 0.5441(3) 0.049(3) Uani 1 1 d .
H27 H 0.8885 0.2002 0.5264 0.059 Uiso 1 1 calc R
C28 C 0.9155(8) 0.1735(8) 0.6026(3) 0.087(5) Uani 1 1 d .
H28A H 0.8587 0.1565 0.6106 0.13 Uiso 1 1 calc R
H28B H 0.9216 0.2243 0.6139 0.13 Uiso 1 1 calc R
H28C H 0.9563 0.1429 0.6208 0.13 Uiso 1 1 calc R
C29 C 0.9177(8) 0.0902(6) 0.5254(4) 0.071(4) Uani 1 1 d .
H29A H 0.8609 0.0742 0.5342 0.107 Uiso 1 1 calc R
H29B H 0.9586 0.0581 0.5423 0.107 Uiso 1 1 calc R
H29C H 0.9254 0.0881 0.4878 0.107 Uiso 1 1 calc R
C30 C 0.9371(5) 0.1624(5) 0.2894(3) 0.0266(18) Uani 1 1 d .
C31 C 0.8930(9) 0.0982(4) 0.3007(3) 0.0291(17) Uani 1 1 d .
H31 H 0.9057 0.0718 0.3314 0.035 Uiso 1 1 calc R
C32 C 0.8317(5) 0.0729(5) 0.2681(4) 0.039(2) Uani 1 1 d .
H32 H 0.8032 0.0287 0.2757 0.047 Uiso 1 1 calc R
C33 C 0.8115(6) 0.1122(6) 0.2241(4) 0.045(3) Uani 1 1 d .
H33 H 0.7688 0.0948 0.2016 0.054 Uiso 1 1 calc R
C34 C 0.8525(6) 0.1760(6) 0.2127(3) 0.044(2) Uani 1 1 d .
H34 H 0.8373 0.2031 0.1828 0.052 Uiso 1 1 calc R
C35 C 0.9152(6) 0.2005(5) 0.2442(3) 0.035(3) Uani 1 1 d .
H35 H 0.9444 0.2439 0.2355 0.042 Uiso 1 1 calc R
C36 C 1.0704(5) 0.1204(5) 0.3553(3) 0.029(2) Uani 1 1 d .
C37 C 1.0902(5) 0.0610(5) 0.3225(3) 0.036(2) Uani 1 1 d .
H37 H 1.0675 0.0599 0.2885 0.043 Uiso 1 1 calc R
C38 C 1.1403(8) 0.0057(8) 0.3380(3) 0.035(2) Uani 1 1 d .
H38 H 1.1535 -0.0321 0.3143 0.043 Uiso 1 1 calc R
C39 C 1.1723(5) 0.0028(6) 0.3867(3) 0.043(3) Uani 1 1 d .
H39 H 1.2063 -0.0371 0.3971 0.052 Uiso 1 1 calc R
C40 C 1.1549(6) 0.0586(6) 0.4207(4) 0.049(3) Uani 1 1 d .
H40 H 1.1771 0.0576 0.4548 0.059 Uiso 1 1 calc R
C41 C 1.1053(6) 0.1157(6) 0.4052(3) 0.042(2) Uani 1 1 d .
H41 H 1.094 0.1538 0.4292 0.05 Uiso 1 1 calc R

loop_
_atom_site_aniso_label
_atom_site_aniso_U_11
_atom_site_aniso_U_22
_atom_site_aniso_U_33
_atom_site_aniso_U_23
_atom_site_aniso_U_13
_atom_site_aniso_U_12
Pb 0.02046(12) 0.02352(13) 0.02271(12) -0.00141(12) 0.0001(3) -0.0004(3)
P 0.0265(12) 0.0234(13) 0.0300(11) -0.0032(9) 0.0038(10) 0.0004(9)
N1 0.016(3) 0.017(4) 0.027(3) -0.002(3) -0.005(3) 0.000(3)
N2 0.016(3) 0.037(5) 0.015(3) 0.004(3) 0.001(2) 0.001(3)
C1 0.017(4) 0.032(5) 0.038(5) 0.000(4) -0.002(3) -0.003(4)
C2 0.027(4) 0.031(5) 0.027(4) -0.011(4) 0.006(4) 0.001(4)
C3 0.015(4) 0.027(5) 0.024(4) -0.012(4) 0.000(3) 0.001(3)
C4 0.048(6) 0.033(6) 0.043(5) -0.012(5) -0.005(4) 0.014(5)
C5 0.028(5) 0.066(7) 0.029(4) -0.016(5) -0.012(4) 0.013(5)
C6 0.025(4) 0.030(5) 0.014(4) 0.008(3) 0.001(3) 0.010(4)
C7 0.033(4) 0.019(4) 0.033(4) 0.002(3) -0.003(7) 0.013(8)
C8 0.044(9) 0.040(5) 0.034(4) -0.001(4) 0.015(5) 0.009(5)
C9 0.071(7) 0.036(6) 0.023(5) 0.001(4) 0.006(5) 0.023(5)
C10 0.034(5) 0.050(6) 0.019(4) -0.003(4) 0.000(4) 0.011(5)
C11 0.026(4) 0.023(5) 0.031(4) 0.001(4) 0.001(4) 0.010(4)
C12 0.028(5) 0.030(6) 0.042(5) 0.016(4) 0.007(4) -0.006(4)
C13 0.044(6) 0.046(7) 0.088(8) -0.012(6) -0.012(6) -0.008(5)
C14 0.028(5) 0.061(8) 0.091(8) 0.011(7) 0.027(5) -0.005(5)
C15 0.030(5) 0.045(6) 0.022(4) -0.006(4) 0.003(3) 0.003(4)
C16 0.022(5) 0.078(8) 0.066(6) -0.012(6) 0.004(5) 0.016(5)
C17 0.054(6) 0.040(7) 0.040(5) -0.007(5) 0.015(5) -0.007(5)
C18 0.018(4) 0.034(5) 0.021(4) -0.008(4) -0.007(3) 0.001(4)
C19 0.021(4) 0.045(6) 0.018(4) 0.002(4) -0.010(4) -0.009(5)
C20 0.027(5) 0.054(7) 0.028(5) -0.009(5) -0.001(4) -0.011(5)
C21 0.034(5) 0.056(7) 0.040(5) -0.004(5) -0.014(5) 0.013(5)
C22 0.044(6) 0.039(6) 0.034(5) 0.007(4) -0.013(4) -0.002(5)
C23 0.032(5) 0.035(5) 0.022(4) 0.001(4) -0.009(4) -0.004(4)
C24 0.031(5) 0.050(7) 0.044(5) 0.013(5) -0.001(4) -0.014(5)
C25 0.061(7) 0.042(7) 0.092(9) 0.021(6) 0.013(6) -0.006(6)
C26 0.063(7) 0.100(11) 0.047(6) 0.006(6) 0.014(6) -0.019(7)
C27 0.032(5) 0.069(8) 0.045(5) 0.020(5) 0.001(4) -0.008(5)
C28 0.061(12) 0.145(12) 0.054(6) 0.037(7) 0.020(6) -0.020(9)
C29 0.069(11) 0.061(7) 0.084(7) 0.038(6) -0.006(7) -0.033(7)
C30 0.026(4) 0.026(5) 0.028(4) -0.005(4) -0.003(3) 0.014(4)
C31 0.023(4) 0.026(4) 0.038(4) -0.004(3) 0.002(6) 0.008(6)
C32 0.029(5) 0.029(6) 0.059(6) -0.007(5) 0.005(4) 0.001(4)
C33 0.032(5) 0.048(7) 0.055(6) -0.022(5) -0.012(5) 0.016(5)
C34 0.053(6) 0.053(7) 0.025(4) 0.001(5) -0.003(5) 0.016(6)
C35 0.034(8) 0.037(5) 0.034(4) -0.005(4) 0.001(4) 0.005(4)
C36 0.025(5) 0.028(5) 0.035(5) -0.004(4) 0.008(4) -0.001(4)
C37 0.032(5) 0.036(6) 0.040(5) -0.001(4) 0.006(4) -0.002(4)
C38 0.037(5) 0.027(5) 0.042(4) 0.002(6) 0.003(6) 0.007(4)
C39 0.043(7) 0.027(5) 0.059(5) 0.009(5) 0.001(4) 0.015(6)
C40 0.049(6) 0.058(8) 0.040(5) -0.002(5) -0.024(5) 0.020(6)
C41 0.046(6) 0.047(6) 0.032(5) -0.013(5) -0.003(5) 0.016(5)

loop_
_atom_type_symbol
_atom_type_description
_atom_type_scat_dispersion_real
_atom_type_scat_dispersion_imag
_atom_type_scat_source
C C 0.0033 0.0016 'International Tables Vol C Tables 4.2.6.8 and 6.1.1.4'
H H 0 0 'International Tables Vol C Tables 4.2.6.8 and 6.1.1.4'
N N 0.0061 0.0033 'International Tables Vol C Tables 4.2.6.8 and 6.1.1.4'
P P 0.1023 0.0942 'International Tables Vol C Tables 4.2.6.8 and 6.1.1.4'
Pb Pb -3.3944 10.1111 'International Tables Vol C Tables 4.2.6.8 and 6.1.1.4'

loop_
_geom_angle_atom_site_label_1
_geom_angle_atom_site_label_2
_geom_angle_atom_site_label_3
_geom_angle
N1 Pb N2 80.2(2)
N1 Pb P 98.21(15)
N2 Pb P 105.98(15)
C36 P C30 101.3(4)
C36 P Pb 101.1(3)
C30 P Pb 87.3(2)
C1 N1 C6 120.7(7)
C1 N1 Pb 121.2(5)
C6 N1 Pb 116.8(5)
C3 N2 C18 121.4(6)
C3 N2 Pb 121.6(5)
C18 N2 Pb 115.1(5)
N1 C1 C2 125.9(8)
N1 C1 C4 118.8(7)
C2 C1 C4 115.2(8)
C3 C2 C1 128.7(8)
C3 C2 H2 115.7
C1 C2 H2 115.7
N2 C3 C2 125.2(7)
N2 C3 C5 120.7(7)
C2 C3 C5 114.1(7)
C1 C4 H4A 109.5
C1 C4 H4B 109.5
H4A C4 H4B 109.5
C1 C4 H4C 109.5
H4A C4 H4C 109.5
H4B C4 H4C 109.5
C3 C5 H5A 109.5
C3 C5 H5B 109.5
H5A C5 H5B 109.5
C3 C5 H5C 109.5
H5A C5 H5C 109.5
H5B C5 H5C 109.5
C7 C6 C11 121.2(7)
C7 C6 N1 119.0(7)
C11 C6 N1 119.8(7)
C6 C7 C8 119.2(11)
C6 C7 C12 120.7(6)
C8 C7 C12 120.0(10)
C9 C8 C7 119.7(10)
C9 C8 H8 120.2
C7 C8 H8 120.2
C10 C9 C8 121.5(8)
C10 C9 H9 119.3
C8 C9 H9 119.3
C9 C10 C11 120.9(8)
C9 C10 H10 119.5
C11 C10 H10 119.5
C6 C11 C10 117.5(7)
C6 C11 C15 123.3(7)
C10 C11 C15 119.2(7)
C14 C12 C13 109.1(8)
C14 C12 C7 114.2(8)
C13 C12 C7 110.8(7)
C14 C12 H12 107.5
C13 C12 H12 107.5
C7 C12 H12 107.5
C12 C13 H13A 109.5
C12 C13 H13B 109.5
H13A C13 H13B 109.5
C12 C13 H13C 109.5
H13A C13 H13C 109.5
H13B C13 H13C 109.5
C12 C14 H14A 109.5
C12 C14 H14B 109.5
H14A C14 H14B 109.5
C12 C14 H14C 109.5
H14A C14 H14C 109.5
H14B C14 H14C 109.5
C17 C15 C11 110.9(7)
C17 C15 C16 109.9(8)
C11 C15 C16 112.0(8)
C17 C15 H15 107.9
C11 C15 H15 107.9
C16 C15 H15 107.9
C15 C16 H16A 109.5
C15 C16 H16B 109.5
H16A C16 H16B 109.5
C15 C16 H16C 109.5
H16A C16 H16C 109.5
H16B C16 H16C 109.5
C15 C17 H17A 109.5
C15 C17 H17B 109.5
H17A C17 H17B 109.5
C15 C17 H17C 109.5
H17A C17 H17C 109.5
H17B C17 H17C 109.5
C23 C18 C19 121.2(8)
C23 C18 N2 121.6(7)
C19 C18 N2 117.1(7)
C20 C19 C18 118.3(8)
C20 C19 C24 121.4(7)
C18 C19 C24 120.2(7)
C19 C20 C21 119.9(8)
C19 C20 H20 120.1
C21 C20 H20 120.1
C22 C21 C20 121.0(9)
C22 C21 H21 119.5
C20 C21 H21 119.5
C21 C22 C23 120.6(9)
C21 C22 H22 119.7
C23 C22 H22 119.7
C22 C23 C18 118.9(8)
C22 C23 C27 119.4(8)
C18 C23 C27 121.7(8)
C25 C24 C19 111.5(8)
C25 C24 C26 110.2(9)
C19 C24 C26 111.9(9)
C25 C24 H24 107.7
C19 C24 H24 107.7
C26 C24 H24 107.7
C24 C25 H25A 109.5
C24 C25 H25B 109.5
H25A C25 H25B 109.5
C24 C25 H25C 109.5
H25A C25 H25C 109.5
H25B C25 H25C 109.5
C24 C26 H26A 109.5
C24 C26 H26B 109.5
H26A C26 H26B 109.5
C24 C26 H26C 109.5
H26A C26 H26C 109.5
H26B C26 H26C 109.5
C29 C27 C28 110.2(9)
C29 C27 C23 111.1(8)
C28 C27 C23 111.3(8)
C29 C27 H27 108
C28 C27 H27 108
C23 C27 H27 108
C27 C28 H28A 109.5
C27 C28 H28B 109.5
H28A C28 H28B 109.5
C27 C28 H28C 109.5
H28A C28 H28C 109.5
H28B C28 H28C 109.5
C27 C29 H29A 109.5
C27 C29 H29B 109.5
H29A C29 H29B 109.5
C27 C29 H29C 109.5
H29A C29 H29C 109.5
H29B C29 H29C 109.5
C31 C30 C35 117.7(8)
C31 C30 P 124.3(6)
C35 C30 P 117.9(7)
C32 C31 C30 120.9(7)
C32 C31 H31 119.5
C30 C31 H31 119.5
C31 C32 C33 119.7(9)
C31 C32 H32 120.1
C33 C32 H32 120.1
C34 C33 C32 120.6(9)
C34 C33 H33 119.7
C32 C33 H33 119.7
C35 C34 C33 120.0(9)
C35 C34 H34 120
C33 C34 H34 120
C34 C35 C30 121.0(9)
C34 C35 H35 119.5
C30 C35 H35 119.5
C41 C36 C37 114.4(8)
C41 C36 P 122.8(7)
C37 C36 P 122.0(6)
C38 C37 C36 122.0(8)
C38 C37 H37 119
C36 C37 H37 119
C37 C38 C39 121.8(11)
C37 C38 H38 119.1
C39 C38 H38 119.1
C38 C39 C40 119.1(10)
C38 C39 H39 120.5
C40 C39 H39 120.5
C41 C40 C39 119.7(8)
C41 C40 H40 120.1
C39 C40 H40 120.1
C40 C41 C36 122.9(9)
C40 C41 H41 118.6
C36 C41 H41 118.6

loop_
_geom_bond_atom_site_label_1
_geom_bond_atom_site_label_2
_geom_bond_distance
Pb N1 2.324(6)
Pb N2 2.347(6)
Pb P 2.720(2)
P C36 1.818(9)
P C30 1.845(8)
N1 C1 1.303(10)
N1 C6 1.446(9)
N2 C3 1.297(9)
N2 C18 1.436(10)
C1 C2 1.413(11)
C1 C4 1.530(12)
C2 C3 1.410(10)
C2 H2 0.95
C3 C5 1.526(10)
C4 H4A 0.98
C4 H4B 0.98
C4 H4C 0.98
C5 H5A 0.98
C5 H5B 0.98
C5 H5C 0.98
C6 C7 1.394(14)
C6 C11 1.395(11)
C7 C8 1.395(10)
C7 C12 1.538(16)
C8 C9 1.364(14)
C8 H8 0.95
C9 C10 1.363(12)
C9 H9 0.95
C10 C11 1.404(10)
C10 H10 0.95
C11 C15 1.523(11)
C12 C14 1.514(11)
C12 C13 1.537(13)
C12 H12 1
C13 H13A 0.98
C13 H13B 0.98
C13 H13C 0.98
C14 H14A 0.98
C14 H14B 0.98
C14 H14C 0.98
C15 C17 1.502(12)
C15 C16 1.553(12)
C15 H15 1
C16 H16A 0.98
C16 H16B 0.98
C16 H16C 0.98
C17 H17A 0.98
C17 H17B 0.98
C17 H17C 0.98
C18 C23 1.379(12)
C18 C19 1.425(11)
C19 C20 1.367(12)
C19 C24 1.524(13)
C20 C21 1.398(14)
C20 H20 0.95
C21 C22 1.367(13)
C21 H21 0.95
C22 C23 1.377(11)
C22 H22 0.95
C23 C27 1.543(12)
C24 C25 1.489(14)
C24 C26 1.526(13)
C24 H24 1
C25 H25A 0.98
C25 H25B 0.98
C25 H25C 0.98
C26 H26A 0.98
C26 H26B 0.98
C26 H26C 0.98
C27 C29 1.527(15)
C27 C28 1.535(11)
C27 H27 1
C28 H28A 0.98
C28 H28B 0.98
C28 H28C 0.98
C29 H29A 0.98
C29 H29B 0.98
C29 H29C 0.98
C30 C31 1.402(12)
C30 C35 1.403(11)
C31 C32 1.372(14)
C31 H31 0.95
C32 C33 1.383(13)
C32 H32 0.95
C33 C34 1.372(14)
C33 H33 0.95
C34 C35 1.367(12)
C34 H34 0.95
C35 H35 0.95
C36 C41 1.408(11)
C36 C37 1.414(11)
C37 C38 1.352(15)
C37 H37 0.95
C38 C39 1.357(11)
C38 H38 0.95
C39 C40 1.377(13)
C39 H39 0.95
C40 C41 1.372(13)
C40 H40 0.95
C41 H41 0.95
